data_7234819
loop_
_publ_author_name
'Seungjun Yi'
'Woo-Ri Bae'
'Jin-Hyoung Kim'
'Ah-Rang Lee'
'Woo-Young Kim'
'Won-Sik Han'
'Ho-Jin Son'
'Sang Ook Kang'

_publ_section_title
;
 Electronic alteration of end-on phenyl groups of bis-triazolyl-silanes:
 electron-transport materials for blue phosphorescent OLEDs
;
_journal_name_full 'Journal of Materials Chemistry C'
_journal_page_first 4978
_journal_page_last 4987
_journal_paper_doi 10.1039/C6TC00017G
_journal_volume 4
_journal_year 2016
_chemical_formula_sum 'C50 H50 N6 Si'
_chemical_formula_weight 763.05
_chemical_name_systematic ST_tBu
_space_group_crystal_system monoclinic
_space_group_IT_number 15
_space_group_name_Hall '-C 2yc'
_space_group_name_H-M_alt 'C 1 2/c 1'
_atom_sites_solution_hydrogens geom
_cell_angle_alpha 90
_cell_angle_beta 109.595(4)
_cell_angle_gamma 90
_cell_formula_units_Z 4
_cell_length_a 22.126(5)
_cell_length_b 11.533(2)
_cell_length_c 18.308(4)
_cell_measurement_reflns_used 4832
_cell_measurement_temperature 293(2)
_cell_measurement_theta_max 12.997
_cell_measurement_theta_min 2.357
_cell_volume 4401.3(16)
_computing_cell_refinement 'SMART (Bruker, 1999)'
_computing_data_collection 'SMART (Bruker, 1999)'
_computing_data_reduction 'SAINT-Plus (Bruker, 1999)'
_computing_molecular_graphics 'Ortep-3 for Windows (Farrugia, 1997)'
_computing_publication_material 'SHELXL-2014/5 (Sheldrick, 2014)'
_computing_structure_refinement 'SHELXL-2014/5 (Sheldrick, 2014)'
_computing_structure_solution 'SHELXL-2014/5 (Sheldrick, 2014)'
_diffrn_ambient_temperature 293(2)
_diffrn_measured_fraction_theta_full 1.000
_diffrn_measured_fraction_theta_max 0.996
_diffrn_measurement_device_type 'Bruker SMART 1000 CCD diffractometer'
_diffrn_measurement_method \w-scans
_diffrn_radiation_type MoK\a
_diffrn_radiation_wavelength 0.71073
_diffrn_reflns_av_R_equivalents 0.0579
_diffrn_reflns_av_unetI/netI 0.0441
_diffrn_reflns_Laue_measured_fraction_full 1.000
_diffrn_reflns_Laue_measured_fraction_max 0.996
_diffrn_reflns_limit_h_max 29
_diffrn_reflns_limit_h_min -29
_diffrn_reflns_limit_k_max 15
_diffrn_reflns_limit_k_min -15
_diffrn_reflns_limit_l_max 24
_diffrn_reflns_limit_l_min -24
_diffrn_reflns_number 29637
_diffrn_reflns_point_group_measured_fraction_full 1.000
_diffrn_reflns_point_group_measured_fraction_max 0.996
_diffrn_reflns_theta_full 25.242
_diffrn_reflns_theta_max 28.376
_diffrn_reflns_theta_min 1.954
_diffrn_source 'fine-focus sealed tube'
_exptl_absorpt_coefficient_mu 0.094
_exptl_absorpt_correction_T_max 0.994
_exptl_absorpt_correction_T_min 0.986
_exptl_absorpt_correction_type multi-scan
_exptl_absorpt_process_details 'SADABS (Sheldrick, 1996)'
_exptl_crystal_colour colorless
_exptl_crystal_density_diffrn 1.152
_exptl_crystal_density_method 'not measured'
_exptl_crystal_description block
_exptl_crystal_F_000 1624
_exptl_crystal_size_max 0.150
_exptl_crystal_size_mid 0.110
_exptl_crystal_size_min 0.080
_refine_diff_density_max 0.326
_refine_diff_density_min -0.315
_refine_diff_density_rms 0.062
_refine_ls_extinction_coef .
_refine_ls_extinction_method none
_refine_ls_goodness_of_fit_ref 1.016
_refine_ls_hydrogen_treatment constr
_refine_ls_matrix_type full
_refine_ls_number_parameters 258
_refine_ls_number_reflns 5498
_refine_ls_number_restraints 0
_refine_ls_restrained_S_all 1.016
_refine_ls_R_factor_all 0.1202
_refine_ls_R_factor_gt 0.0559
_refine_ls_shift/su_max 0.000
_refine_ls_shift/su_mean 0.000
_refine_ls_structure_factor_coef Fsqd
_refine_ls_weighting_details 'w=1/[\s^2^(Fo^2^)+(0.0692P)^2^+4.0721P] where P=(Fo^2^+2Fc^2^)/3'
_refine_ls_weighting_scheme calc
_refine_ls_wR_factor_gt 0.1352
_refine_ls_wR_factor_ref 0.1807
_reflns_Friedel_coverage 0.000
_reflns_Friedel_fraction_full .
_reflns_Friedel_fraction_max .
_reflns_number_gt 2941
_reflns_number_total 5498
_reflns_threshold_expression 'I > 2\s(I)'
_cod_data_source_file J-Mater-Chem-C-2016-4-4978.cif
_cod_data_source_block ST-tBu
_cod_original_cell_volume 4401.4(16)
_cod_original_sg_symbol_H-M 'C 2/c'
_cod_database_code 7234819
_shelx_space_group_comment
;
The symmetry employed for this shelxl refinement is uniquely defined
by the following loop, which should always be used as a source of
symmetry information in preference to the above space-group names.
They are only intended as comments.
;
_shelx_estimated_absorpt_t_min 0.986
_shelx_estimated_absorpt_t_max 0.993

loop_
_space_group_symop_operation_xyz
'x, y, z'
'-x, y, -z+1/2'
'x+1/2, y+1/2, z'
'-x+1/2, y+1/2, -z+1/2'
'-x, -y, -z'
'x, -y, z-1/2'
'-x+1/2, -y+1/2, -z'
'x+1/2, -y+1/2, z-1/2'

loop_
_atom_site_label
_atom_site_type_symbol
_atom_site_fract_x
_atom_site_fract_y
_atom_site_fract_z
_atom_site_U_iso_or_equiv
_atom_site_adp_type
_atom_site_occupancy
_atom_site_site_symmetry_order
_atom_site_calc_flag
_atom_site_refinement_flags_posn
_atom_site_refinement_flags_adp
_atom_site_refinement_flags_occupancy
_atom_site_disorder_assembly
_atom_site_disorder_group
Si1 Si 0.5000 0.25338(8) 0.2500 0.0550(3) Uani 1 2 d S T P . .
N1 N 0.21573(8) -0.07375(16) 0.06459(9) 0.0443(4) Uani 1 1 d . . . . .
N2 N 0.19088(10) -0.1814(2) 0.14915(12) 0.0665(6) Uani 1 1 d . . . . .
N3 N 0.24764(10) -0.1239(2) 0.18710(11) 0.0668(6) Uani 1 1 d . . . . .
C1 C 0.42695(9) 0.15930(19) 0.21228(12) 0.0442(5) Uani 1 1 d . . . . .
C2 C 0.41635(11) 0.0878(2) 0.14808(14) 0.0588(6) Uani 1 1 d . . . . .
H2 H 0.4466 0.0863 0.1230 0.071 Uiso 1 1 calc R U . . .
C3 C 0.36260(11) 0.0189(2) 0.12030(13) 0.0570(6) Uani 1 1 d . . . . .
H3 H 0.3568 -0.0273 0.0769 0.068 Uiso 1 1 calc R U . . .
C4 C 0.31731(9) 0.0189(2) 0.15721(12) 0.0450(5) Uani 1 1 d . . . . .
C5 C 0.32616(10) 0.0913(2) 0.21991(12) 0.0507(5) Uani 1 1 d . . . . .
H5 H 0.2954 0.0937 0.2442 0.061 Uiso 1 1 calc R U . . .
C6 C 0.38005(10) 0.1600(2) 0.24690(12) 0.0498(5) Uani 1 1 d . . . . .
H6 H 0.3851 0.2080 0.2893 0.060 Uiso 1 1 calc R U . . .
C7 C 0.26169(10) -0.0592(2) 0.13620(12) 0.0488(5) Uani 1 1 d . . . . .
C8 C 0.17236(10) -0.1499(2) 0.07636(13) 0.0500(5) Uani 1 1 d . . . . .
C9 C 0.21435(9) -0.0239(2) -0.00800(12) 0.0442(5) Uani 1 1 d . . . . .
C10 C 0.20790(11) 0.0937(2) -0.01925(14) 0.0552(6) Uani 1 1 d . . . . .
H10 H 0.2058 0.1419 0.0205 0.066 Uiso 1 1 calc R U . . .
C11 C 0.20452(13) 0.1398(3) -0.08999(16) 0.0724(8) Uani 1 1 d . . . . .
H11 H 0.1996 0.2193 -0.0982 0.087 Uiso 1 1 calc R U . . .
C12 C 0.20834(14) 0.0691(3) -0.14807(16) 0.0817(9) Uani 1 1 d . . . . .
H12 H 0.2065 0.1008 -0.1955 0.098 Uiso 1 1 calc R U . . .
C13 C 0.21491(16) -0.0479(3) -0.13681(16) 0.0822(9) Uani 1 1 d . . . . .
H13 H 0.2173 -0.0957 -0.1767 0.099 Uiso 1 1 calc R U . . .
C14 C 0.21809(13) -0.0956(2) -0.06633(14) 0.0644(7) Uani 1 1 d . . . . .
H14 H 0.2227 -0.1752 -0.0585 0.077 Uiso 1 1 calc R U . . .
C15 C 0.11081(11) -0.1843(2) 0.01889(13) 0.0512(6) Uani 1 1 d . . . . .
C16 C 0.07097(13) -0.1060(3) -0.02997(19) 0.0853(10) Uani 1 1 d . . . . .
H16 H 0.0848 -0.0300 -0.0311 0.102 Uiso 1 1 calc R U . . .
C17 C 0.01061(13) -0.1379(3) -0.07758(19) 0.0895(11) Uani 1 1 d . . . . .
H17 H -0.0156 -0.0824 -0.1099 0.107 Uiso 1 1 calc R U . . .
C18 C -0.01230(11) -0.2491(2) -0.07902(15) 0.0588(6) Uani 1 1 d . . . . .
C19 C 0.02814(13) -0.3268(2) -0.02970(17) 0.0680(7) Uani 1 1 d . . . . .
H19 H 0.0143 -0.4027 -0.0287 0.082 Uiso 1 1 calc R U . . .
C20 C 0.08902(12) -0.2961(2) 0.01890(16) 0.0625(7) Uani 1 1 d . . . . .
H20 H 0.1152 -0.3512 0.0516 0.075 Uiso 1 1 calc R U . . .
C21 C -0.07928(12) -0.2813(3) -0.13356(17) 0.0711(8) Uani 1 1 d . . . . .
C22 C -0.07754(19) -0.2940(5) -0.2154(2) 0.1356(18) Uani 1 1 d . . . . .
H22A H -0.0475 -0.3536 -0.2163 0.203 Uiso 1 1 calc R U . . .
H22B H -0.1195 -0.3145 -0.2498 0.203 Uiso 1 1 calc R U . . .
H22C H -0.0645 -0.2219 -0.2317 0.203 Uiso 1 1 calc R U . . .
C23 C -0.12699(16) -0.1868(4) -0.1352(3) 0.1411(19) Uani 1 1 d . . . . .
H23A H -0.1292 -0.1766 -0.0841 0.212 Uiso 1 1 calc R U . . .
H23B H -0.1136 -0.1156 -0.1522 0.212 Uiso 1 1 calc R U . . .
H23C H -0.1685 -0.2082 -0.1703 0.212 Uiso 1 1 calc R U . . .
C24 C -0.10283(19) -0.3957(4) -0.1118(3) 0.149(2) Uani 1 1 d . . . . .
H24A H -0.0725 -0.4558 -0.1107 0.223 Uiso 1 1 calc R U . . .
H24B H -0.1071 -0.3889 -0.0615 0.223 Uiso 1 1 calc R U . . .
H24C H -0.1437 -0.4147 -0.1494 0.223 Uiso 1 1 calc R U . . .
C25 C 0.50637(15) 0.3449(3) 0.1692(2) 0.1025(12) Uani 1 1 d . . . . .
H25A H 0.5096 0.2960 0.1283 0.154 Uiso 1 1 calc R U . . .
H25B H 0.4689 0.3930 0.1500 0.154 Uiso 1 1 calc R U . . .
H25C H 0.5439 0.3930 0.1878 0.154 Uiso 1 1 calc R U . . .

loop_
_atom_site_aniso_label
_atom_site_aniso_U_11
_atom_site_aniso_U_22
_atom_site_aniso_U_33
_atom_site_aniso_U_23
_atom_site_aniso_U_13
_atom_site_aniso_U_12
Si1 0.0414(5) 0.0455(5) 0.0709(6) 0.000 0.0094(4) 0.000
N1 0.0401(9) 0.0529(11) 0.0369(9) 0.0059(8) 0.0089(7) -0.0061(8)
N2 0.0581(12) 0.0875(16) 0.0503(11) 0.0158(11) 0.0134(10) -0.0210(11)
N3 0.0561(12) 0.0959(17) 0.0434(11) 0.0122(11) 0.0103(9) -0.0228(11)
C1 0.0357(10) 0.0493(12) 0.0439(11) 0.0031(10) 0.0086(9) 0.0061(9)
C2 0.0448(12) 0.0779(17) 0.0600(14) -0.0135(13) 0.0257(11) -0.0075(12)
C3 0.0501(13) 0.0752(17) 0.0492(13) -0.0177(12) 0.0213(11) -0.0117(12)
C4 0.0351(10) 0.0594(13) 0.0369(10) 0.0048(10) 0.0072(8) -0.0021(9)
C5 0.0419(11) 0.0690(15) 0.0442(12) -0.0011(11) 0.0184(9) 0.0016(11)
C6 0.0449(12) 0.0597(14) 0.0432(12) -0.0072(10) 0.0127(9) 0.0012(10)
C7 0.0428(11) 0.0630(14) 0.0382(11) 0.0056(10) 0.0104(9) -0.0049(10)
C8 0.0460(12) 0.0543(13) 0.0481(12) 0.0061(10) 0.0139(10) -0.0104(10)
C9 0.0374(10) 0.0552(13) 0.0376(11) 0.0059(10) 0.0092(8) -0.0039(9)
C10 0.0586(14) 0.0518(13) 0.0515(13) 0.0054(11) 0.0136(11) -0.0048(11)
C11 0.0749(18) 0.0709(18) 0.0636(17) 0.0242(15) 0.0128(14) -0.0102(14)
C12 0.080(2) 0.114(3) 0.0512(16) 0.0257(17) 0.0217(14) -0.0098(18)
C13 0.096(2) 0.106(3) 0.0482(15) -0.0010(16) 0.0301(15) 0.0035(19)
C14 0.0786(17) 0.0633(16) 0.0512(14) 0.0027(12) 0.0219(13) 0.0059(14)
C15 0.0465(12) 0.0538(14) 0.0510(13) 0.0035(11) 0.0134(10) -0.0103(10)
C16 0.0594(16) 0.0591(17) 0.109(2) 0.0259(16) -0.0088(15) -0.0206(13)
C17 0.0574(16) 0.0738(19) 0.106(2) 0.0339(18) -0.0135(16) -0.0164(14)
C18 0.0474(12) 0.0610(15) 0.0651(15) -0.0035(13) 0.0149(11) -0.0117(12)
C19 0.0616(15) 0.0504(14) 0.0847(19) -0.0054(13) 0.0149(14) -0.0150(12)
C20 0.0553(14) 0.0519(14) 0.0716(17) 0.0053(12) 0.0097(12) -0.0063(12)
C21 0.0496(14) 0.0781(19) 0.0795(19) -0.0147(15) 0.0136(13) -0.0175(13)
C22 0.092(3) 0.214(5) 0.090(3) -0.048(3) 0.016(2) -0.051(3)
C23 0.0507(18) 0.149(4) 0.200(5) -0.063(4) 0.010(2) 0.000(2)
C24 0.094(3) 0.146(4) 0.165(4) 0.024(3) -0.011(3) -0.071(3)
C25 0.0676(19) 0.085(2) 0.144(3) 0.058(2) 0.021(2) 0.0060(17)

loop_
_atom_type_symbol
_atom_type_description
_atom_type_scat_dispersion_real
_atom_type_scat_dispersion_imag
_atom_type_scat_source
C C 0.0033 0.0016 'International Tables Vol C Tables 4.2.6.8 and 6.1.1.4'
H H 0.0000 0.0000 'International Tables Vol C Tables 4.2.6.8 and 6.1.1.4'
N N 0.0061 0.0033 'International Tables Vol C Tables 4.2.6.8 and 6.1.1.4'
Si Si 0.0817 0.0704 'International Tables Vol C Tables 4.2.6.8 and 6.1.1.4'

loop_
_geom_angle_atom_site_label_1
_geom_angle_atom_site_label_2
_geom_angle_atom_site_label_3
_geom_angle
_geom_angle_site_symmetry_1
_geom_angle_site_symmetry_3
C25 Si1 C25 110.9(3) 2_655 .
C25 Si1 C1 108.74(13) 2_655 2_655
C25 Si1 C1 109.59(12) . 2_655
C25 Si1 C1 109.59(12) 2_655 .
C25 Si1 C1 108.74(13) . .
C1 Si1 C1 109.31(13) 2_655 .
C8 N1 C7 105.16(17) . .
C8 N1 C9 127.04(17) . .
C7 N1 C9 127.75(17) . .
C8 N2 N3 107.47(18) . .
C7 N3 N2 107.92(18) . .
C6 C1 C2 116.8(2) . .
C6 C1 Si1 120.88(17) . .
C2 C1 Si1 122.34(16) . .
C3 C2 C1 122.3(2) . .
C3 C2 H2 118.9 . .
C1 C2 H2 118.9 . .
C2 C3 C4 119.8(2) . .
C2 C3 H3 120.1 . .
C4 C3 H3 120.1 . .
C5 C4 C3 118.8(2) . .
C5 C4 C7 117.50(19) . .
C3 C4 C7 123.6(2) . .
C6 C5 C4 120.7(2) . .
C6 C5 H5 119.6 . .
C4 C5 H5 119.6 . .
C5 C6 C1 121.6(2) . .
C5 C6 H6 119.2 . .
C1 C6 H6 119.2 . .
N3 C7 N1 109.46(19) . .
N3 C7 C4 122.75(19) . .
N1 C7 C4 127.74(19) . .
N2 C8 N1 109.98(19) . .
N2 C8 C15 123.6(2) . .
N1 C8 C15 126.19(19) . .
C10 C9 C14 120.6(2) . .
C10 C9 N1 120.2(2) . .
C14 C9 N1 119.2(2) . .
C9 C10 C11 119.5(2) . .
C9 C10 H10 120.3 . .
C11 C10 H10 120.3 . .
C12 C11 C10 120.3(3) . .
C12 C11 H11 119.9 . .
C10 C11 H11 119.9 . .
C11 C12 C13 120.3(3) . .
C11 C12 H12 119.9 . .
C13 C12 H12 119.9 . .
C12 C13 C14 120.2(3) . .
C12 C13 H13 119.9 . .
C14 C13 H13 119.9 . .
C9 C14 C13 119.2(3) . .
C9 C14 H14 120.4 . .
C13 C14 H14 120.4 . .
C16 C15 C20 118.1(2) . .
C16 C15 C8 122.0(2) . .
C20 C15 C8 119.6(2) . .
C15 C16 C17 120.9(3) . .
C15 C16 H16 119.6 . .
C17 C16 H16 119.6 . .
C18 C17 C16 122.3(3) . .
C18 C17 H17 118.9 . .
C16 C17 H17 118.9 . .
C19 C18 C17 116.2(2) . .
C19 C18 C21 123.2(2) . .
C17 C18 C21 120.6(2) . .
C18 C19 C20 122.3(2) . .
C18 C19 H19 118.8 . .
C20 C19 H19 118.8 . .
C15 C20 C19 120.2(2) . .
C15 C20 H20 119.9 . .
C19 C20 H20 119.9 . .
C23 C21 C22 107.4(3) . .
C23 C21 C24 109.4(3) . .
C22 C21 C24 107.4(3) . .
C23 C21 C18 110.8(2) . .
C22 C21 C18 109.1(2) . .
C24 C21 C18 112.4(3) . .
C21 C22 H22A 109.5 . .
C21 C22 H22B 109.5 . .
H22A C22 H22B 109.5 . .
C21 C22 H22C 109.5 . .
H22A C22 H22C 109.5 . .
H22B C22 H22C 109.5 . .
C21 C23 H23A 109.5 . .
C21 C23 H23B 109.5 . .
H23A C23 H23B 109.5 . .
C21 C23 H23C 109.5 . .
H23A C23 H23C 109.5 . .
H23B C23 H23C 109.5 . .
C21 C24 H24A 109.5 . .
C21 C24 H24B 109.5 . .
H24A C24 H24B 109.5 . .
C21 C24 H24C 109.5 . .
H24A C24 H24C 109.5 . .
H24B C24 H24C 109.5 . .
Si1 C25 H25A 109.5 . .
Si1 C25 H25B 109.5 . .
H25A C25 H25B 109.5 . .
Si1 C25 H25C 109.5 . .
H25A C25 H25C 109.5 . .
H25B C25 H25C 109.5 . .

loop_
_geom_bond_atom_site_label_1
_geom_bond_atom_site_label_2
_geom_bond_distance
_geom_bond_site_symmetry_2
Si1 C25 1.860(3) 2_655
Si1 C25 1.860(3) .
Si1 C1 1.876(2) 2_655
Si1 C1 1.876(2) .
N1 C8 1.370(3) .
N1 C7 1.374(3) .
N1 C9 1.439(3) .
N2 C8 1.308(3) .
N2 N3 1.384(3) .
N3 C7 1.310(3) .
C1 C6 1.386(3) .
C1 C2 1.390(3) .
C2 C3 1.378(3) .
C2 H2 0.9300 .
C3 C4 1.384(3) .
C3 H3 0.9300 .
C4 C5 1.379(3) .
C4 C7 1.468(3) .
C5 C6 1.378(3) .
C5 H5 0.9300 .
C6 H6 0.9300 .
C8 C15 1.469(3) .
C9 C10 1.371(3) .
C9 C14 1.375(3) .
C10 C11 1.379(3) .
C10 H10 0.9300 .
C11 C12 1.364(4) .
C11 H11 0.9300 .
C12 C13 1.366(5) .
C12 H12 0.9300 .
C13 C14 1.382(4) .
C13 H13 0.9300 .
C14 H14 0.9300 .
C15 C16 1.366(4) .
C15 C20 1.376(3) .
C16 C17 1.378(4) .
C16 H16 0.9300 .
C17 C18 1.376(4) .
C17 H17 0.9300 .
C18 C19 1.370(4) .
C18 C21 1.529(3) .
C19 C20 1.388(3) .
C19 H19 0.9300 .
C20 H20 0.9300 .
C21 C23 1.510(5) .
C21 C22 1.518(5) .
C21 C24 1.520(5) .
C22 H22A 0.9600 .
C22 H22B 0.9600 .
C22 H22C 0.9600 .
C23 H23A 0.9600 .
C23 H23B 0.9600 .
C23 H23C 0.9600 .
C24 H24A 0.9600 .
C24 H24B 0.9600 .
C24 H24C 0.9600 .
C25 H25A 0.9600 .
C25 H25B 0.9600 .
C25 H25C 0.9600 .
